data_7035713
loop_
_publ_author_name
'Z\'abransk\'y, Martin'
'C\'isa\<rov\'a, Ivana'
'\<St\<epni\<cka, Petr'

_publ_section_title
;
 Ferrocenylmethylation reactions with a phosphinoferrocene betaine.
;
_journal_issue 32
_journal_name_full 'Dalton transactions (Cambridge, England : 2003)'
_journal_page_first 14494
_journal_page_last 14506
_journal_paper_doi 10.1039/c5dt01877c
_journal_volume 44
_journal_year 2015
_chemical_formula_moiety 'C29 H25 Fe O2 P S'
_chemical_formula_sum 'C29 H25 Fe O2 P S'
_chemical_formula_weight 524.37
_space_group_crystal_system monoclinic
_space_group_IT_number 14
_space_group_name_Hall '-P 2ybc'
_space_group_name_H-M_alt 'P 1 21/c 1'
_atom_sites_solution_hydrogens geom
_atom_sites_solution_primary direct
_atom_sites_solution_secondary difmap
_audit_creation_method SHELXL-97
_audit_update_record
;
2015-05-15 deposited with the CCDC.
2015-07-08 downloaded from the CCDC.
;
_cell_angle_alpha 90.00
_cell_angle_beta 96.3120(13)
_cell_angle_gamma 90.00
_cell_formula_units_Z 4
_cell_length_a 16.2612(6)
_cell_length_b 18.1098(7)
_cell_length_c 8.3519(3)
_cell_measurement_reflns_used 9877
_cell_measurement_temperature 150(2)
_cell_measurement_theta_max 27.52
_cell_measurement_theta_min 2.70
_cell_volume 2444.62(16)
_computing_cell_refinement 'Bruker SAINT'
_computing_data_collection 'Bruker APEX2'
_computing_data_reduction 'Bruker SAINT'
_computing_molecular_graphics 'PLATON (Spek, 2003)'
_computing_publication_material 'PLATON (Spek, 2003)'
_computing_structure_refinement 'SHELXL-97 (Sheldrick, 2008)'
_computing_structure_solution 'SHELXS-97 (Sheldrick, 2008)'
_diffrn_ambient_temperature 150(2)
_diffrn_measured_fraction_theta_full 1.000
_diffrn_measured_fraction_theta_max 1.000
_diffrn_measurement_device_type 'Bruker APEX-II CCD'
_diffrn_measurement_method '\f and \w scans'
_diffrn_radiation_monochromator graphite
_diffrn_radiation_source 'fine-focus sealed tube'
_diffrn_radiation_type MoK\a
_diffrn_radiation_wavelength 0.71073
_diffrn_reflns_av_R_equivalents 0.0172
_diffrn_reflns_av_sigmaI/netI 0.0147
_diffrn_reflns_limit_h_max 20
_diffrn_reflns_limit_h_min -21
_diffrn_reflns_limit_k_max 22
_diffrn_reflns_limit_k_min -23
_diffrn_reflns_limit_l_max 10
_diffrn_reflns_limit_l_min -10
_diffrn_reflns_number 22343
_diffrn_reflns_theta_full 27.50
_diffrn_reflns_theta_max 27.50
_diffrn_reflns_theta_min 1.26
_exptl_absorpt_coefficient_mu 0.793
_exptl_absorpt_correction_T_max 0.683
_exptl_absorpt_correction_T_min 0.599
_exptl_absorpt_correction_type numerical
_exptl_absorpt_process_details 'SADABS V2014/4 (Bruker AXS Inc.)'
_exptl_crystal_colour orange
_exptl_crystal_density_diffrn 1.425
_exptl_crystal_density_method 'not measured'
_exptl_crystal_description prism
_exptl_crystal_F_000 1088
_exptl_crystal_size_max 0.72
_exptl_crystal_size_mid 0.59
_exptl_crystal_size_min 0.52
_refine_diff_density_max 0.376
_refine_diff_density_min -0.359
_refine_diff_density_rms 0.050
_refine_ls_extinction_method none
_refine_ls_goodness_of_fit_ref 1.030
_refine_ls_hydrogen_treatment mixed
_refine_ls_matrix_type full
_refine_ls_number_parameters 307
_refine_ls_number_reflns 5615
_refine_ls_number_restraints 0
_refine_ls_restrained_S_all 1.030
_refine_ls_R_factor_all 0.0301
_refine_ls_R_factor_gt 0.0269
_refine_ls_shift/su_max 0.002
_refine_ls_shift/su_mean 0.000
_refine_ls_structure_factor_coef Fsqd
_refine_ls_weighting_details 'calc w=1/[\s^2^(Fo^2^)+(0.0314P)^2^+1.5880P] where P=(Fo^2^+2Fc^2^)/3'
_refine_ls_weighting_scheme calc
_refine_ls_wR_factor_gt 0.0676
_refine_ls_wR_factor_ref 0.0697
_reflns_number_gt 5161
_reflns_number_total 5615
_reflns_threshold_expression >2sigma(I)
_cod_data_source_file c5dt01877c2.cif
_cod_data_source_block za205a
_cod_depositor_comments 'Adding full bibliography for 7035709--7035719.cif.'
_cod_database_code 7035713

loop_
_space_group_symop_id
_space_group_symop_operation_xyz
1 'x, y, z'
2 '-x, y+1/2, -z+1/2'
3 '-x, -y, -z'
4 'x, -y-1/2, z-1/2'

loop_
_atom_site_label
_atom_site_type_symbol
_atom_site_fract_x
_atom_site_fract_y
_atom_site_fract_z
_atom_site_U_iso_or_equiv
_atom_site_adp_type
_atom_site_occupancy
_atom_site_symmetry_multiplicity
_atom_site_calc_flag
_atom_site_refinement_flags
Fe Fe 0.224871(12) 0.452587(11) 1.02189(2) 0.01729(6) Uani 1 1 d .
P P 0.33841(2) 0.60407(2) 1.14177(4) 0.01852(8) Uani 1 1 d .
S S 0.11548(2) 0.35565(2) 0.52354(4) 0.02358(9) Uani 1 1 d .
O1 O 0.14110(8) 0.29139(7) 0.43900(14) 0.0349(3) Uani 1 1 d .
O2 O 0.11390(8) 0.42622(7) 0.44354(14) 0.0355(3) Uani 1 1 d .
C1 C 0.15517(8) 0.41846(8) 0.81946(17) 0.0201(3) Uani 1 1 d .
C2 C 0.16815(9) 0.49637(8) 0.81248(17) 0.0221(3) Uani 1 1 d .
H2 H 0.1943 0.5220 0.7328 0.027 Uiso 1 1 calc R
C3 C 0.13468(9) 0.52850(9) 0.94689(19) 0.0260(3) Uani 1 1 d .
H3 H 0.1349 0.5796 0.9726 0.031 Uiso 1 1 calc R
C4 C 0.10106(9) 0.47144(10) 1.03567(19) 0.0276(3) Uani 1 1 d .
H4 H 0.0751 0.4776 1.1312 0.033 Uiso 1 1 calc R
C5 C 0.11296(9) 0.40347(9) 0.95708(18) 0.0242(3) Uani 1 1 d .
H5 H 0.0958 0.3562 0.9902 0.029 Uiso 1 1 calc R
C6 C 0.32729(8) 0.50455(8) 1.13280(16) 0.0187(3) Uani 1 1 d .
C7 C 0.28587(9) 0.46273(9) 1.24684(17) 0.0231(3) Uani 1 1 d .
H7 H 0.2638 0.4822 1.3387 0.028 Uiso 1 1 calc R
C8 C 0.28369(10) 0.38735(9) 1.19863(19) 0.0274(3) Uani 1 1 d .
H8 H 0.2599 0.3478 1.2524 0.033 Uiso 1 1 calc R
C9 C 0.32343(9) 0.38165(8) 1.05576(19) 0.0264(3) Uani 1 1 d .
H9 H 0.3309 0.3375 0.9978 0.032 Uiso 1 1 calc R
C10 C 0.35017(9) 0.45324(8) 1.01423(17) 0.0214(3) Uani 1 1 d .
H10 H 0.3783 0.4651 0.9237 0.026 Uiso 1 1 calc R
C11 C 0.18224(9) 0.36178(8) 0.70745(18) 0.0235(3) Uani 1 1 d .
H11A H 0.1844 0.3131 0.7616 0.028 Uiso 1 1 calc R
H11B H 0.2389 0.3739 0.6827 0.028 Uiso 1 1 calc R
C12 C 0.44497(9) 0.61629(8) 1.23439(18) 0.0233(3) Uani 1 1 d .
C13 C 0.47441(14) 0.68803(11) 1.2475(4) 0.0652(8) Uani 1 1 d .
H13 H 0.4419 0.7271 1.1984 0.078 Uiso 1 1 calc R
C14 C 0.55082(14) 0.70354(13) 1.3316(4) 0.0697(8) Uani 1 1 d .
H14 H 0.5704 0.7530 1.3383 0.084 Uiso 1 1 calc R
C15 C 0.59840(10) 0.64783(11) 1.4052(2) 0.0388(4) Uani 1 1 d .
H15 H 0.6503 0.6586 1.4645 0.047 Uiso 1 1 calc R
C16 C 0.57020(9) 0.57664(11) 1.39206(19) 0.0315(4) Uani 1 1 d .
H16 H 0.6030 0.5378 1.4417 0.038 Uiso 1 1 calc R
C17 C 0.49371(9) 0.56063(9) 1.30642(18) 0.0243(3) Uani 1 1 d .
H17 H 0.4750 0.5109 1.2977 0.029 Uiso 1 1 calc R
C18 C 0.34768(9) 0.62693(8) 0.93058(17) 0.0198(3) Uani 1 1 d .
C19 C 0.28004(9) 0.66112(8) 0.84407(18) 0.0247(3) Uani 1 1 d .
H19 H 0.2339 0.6750 0.8979 0.030 Uiso 1 1 calc R
C20 C 0.27902(11) 0.67514(9) 0.68048(19) 0.0327(4) Uani 1 1 d .
H20 H 0.2322 0.6980 0.6228 0.039 Uiso 1 1 calc R
C21 C 0.34586(14) 0.65588(9) 0.6021(2) 0.0396(4) Uani 1 1 d .
H21 H 0.3447 0.6642 0.4896 0.047 Uiso 1 1 calc R
C22 C 0.41488(13) 0.62440(10) 0.6871(2) 0.0414(5) Uani 1 1 d .
H22 H 0.4617 0.6126 0.6332 0.050 Uiso 1 1 calc R
C23 C 0.41620(10) 0.60995(9) 0.8511(2) 0.0305(3) Uani 1 1 d .
H23 H 0.4639 0.5885 0.9089 0.037 Uiso 1 1 calc R
C24 C 0.01704(9) 0.33966(8) 0.58715(16) 0.0208(3) Uani 1 1 d .
C25 C 0.00085(9) 0.27204(8) 0.65559(18) 0.0245(3) Uani 1 1 d .
H25 H 0.0409 0.2337 0.6622 0.029 Uiso 1 1 calc R
C26 C -0.07490(10) 0.26142(9) 0.71422(19) 0.0296(3) Uani 1 1 d .
H26 H -0.0869 0.2155 0.7617 0.036 Uiso 1 1 calc R
C27 C -0.13298(10) 0.31767(10) 0.7036(2) 0.0332(4) Uani 1 1 d .
H27 H -0.1848 0.3101 0.7437 0.040 Uiso 1 1 calc R
C28 C -0.11619(11) 0.38436(10) 0.6354(3) 0.0390(4) Uani 1 1 d .
H28 H -0.1564 0.4226 0.6287 0.047 Uiso 1 1 calc R
C29 C -0.04068(10) 0.39616(9) 0.5763(2) 0.0322(4) Uani 1 1 d .
H29 H -0.0289 0.4422 0.5292 0.039 Uiso 1 1 calc R

loop_
_atom_site_aniso_label
_atom_site_aniso_U_11
_atom_site_aniso_U_22
_atom_site_aniso_U_33
_atom_site_aniso_U_23
_atom_site_aniso_U_13
_atom_site_aniso_U_12
Fe 0.01415(10) 0.02054(11) 0.01656(10) 0.00072(7) -0.00116(7) -0.00085(7)
P 0.01483(16) 0.02251(17) 0.01748(16) -0.00201(13) -0.00154(12) 0.00197(13)
S 0.02639(18) 0.02661(19) 0.01815(16) -0.00357(13) 0.00426(13) -0.00546(14)
O1 0.0366(6) 0.0384(7) 0.0313(6) -0.0157(5) 0.0105(5) -0.0048(5)
O2 0.0463(7) 0.0358(6) 0.0249(6) 0.0066(5) 0.0066(5) -0.0090(5)
C1 0.0158(6) 0.0242(7) 0.0194(6) -0.0013(5) -0.0026(5) -0.0034(5)
C2 0.0192(7) 0.0248(7) 0.0207(7) 0.0028(5) -0.0051(5) -0.0019(5)
C3 0.0200(7) 0.0272(7) 0.0286(8) -0.0051(6) -0.0073(6) 0.0057(6)
C4 0.0154(6) 0.0419(9) 0.0252(7) -0.0062(6) 0.0008(5) 0.0010(6)
C5 0.0161(6) 0.0316(8) 0.0245(7) 0.0000(6) 0.0012(5) -0.0063(6)
C6 0.0133(6) 0.0241(7) 0.0177(6) -0.0002(5) -0.0029(5) 0.0001(5)
C7 0.0194(7) 0.0321(8) 0.0167(6) 0.0038(6) -0.0033(5) -0.0002(6)
C8 0.0253(7) 0.0278(8) 0.0271(7) 0.0091(6) -0.0060(6) -0.0014(6)
C9 0.0231(7) 0.0223(7) 0.0321(8) -0.0002(6) -0.0054(6) 0.0050(6)
C10 0.0154(6) 0.0261(7) 0.0221(7) -0.0013(5) -0.0004(5) 0.0030(5)
C11 0.0186(7) 0.0271(7) 0.0246(7) -0.0034(6) 0.0007(5) -0.0029(5)
C12 0.0180(6) 0.0261(7) 0.0244(7) -0.0032(6) -0.0035(5) -0.0003(5)
C13 0.0445(12) 0.0261(9) 0.114(2) 0.0056(11) -0.0407(13) -0.0064(8)
C14 0.0451(12) 0.0377(11) 0.116(2) -0.0066(13) -0.0353(13) -0.0142(9)
C15 0.0187(7) 0.0593(12) 0.0368(9) -0.0138(8) -0.0049(6) -0.0045(7)
C16 0.0179(7) 0.0505(10) 0.0251(7) 0.0012(7) -0.0026(6) 0.0057(7)
C17 0.0189(7) 0.0303(8) 0.0233(7) -0.0006(6) 0.0003(5) 0.0016(6)
C18 0.0220(7) 0.0173(6) 0.0198(6) -0.0012(5) 0.0017(5) 0.0002(5)
C19 0.0239(7) 0.0247(7) 0.0245(7) -0.0003(6) -0.0013(6) 0.0000(6)
C20 0.0433(9) 0.0282(8) 0.0244(8) 0.0023(6) -0.0061(7) -0.0011(7)
C21 0.0726(13) 0.0255(8) 0.0219(8) 0.0004(6) 0.0112(8) 0.0016(8)
C22 0.0601(12) 0.0284(8) 0.0417(10) 0.0041(7) 0.0317(9) 0.0100(8)
C23 0.0322(8) 0.0251(8) 0.0363(9) 0.0057(6) 0.0129(7) 0.0090(6)
C24 0.0202(6) 0.0236(7) 0.0176(6) -0.0044(5) -0.0022(5) -0.0032(5)
C25 0.0235(7) 0.0247(7) 0.0246(7) 0.0017(6) -0.0004(6) 0.0019(6)
C26 0.0254(8) 0.0327(8) 0.0302(8) 0.0037(6) 0.0009(6) -0.0040(6)
C27 0.0198(7) 0.0416(9) 0.0382(9) -0.0083(7) 0.0025(6) -0.0020(7)
C28 0.0248(8) 0.0298(9) 0.0610(12) -0.0092(8) -0.0009(8) 0.0061(7)
C29 0.0297(8) 0.0204(7) 0.0448(10) -0.0011(7) -0.0033(7) -0.0009(6)

loop_
_atom_type_symbol
_atom_type_description
_atom_type_scat_dispersion_real
_atom_type_scat_dispersion_imag
_atom_type_scat_source
C C 0.0033 0.0016 'International Tables Vol C Tables 4.2.6.8 and 6.1.1.4'
H H 0.0000 0.0000 'International Tables Vol C Tables 4.2.6.8 and 6.1.1.4'
O O 0.0106 0.0060 'International Tables Vol C Tables 4.2.6.8 and 6.1.1.4'
P P 0.1023 0.0942 'International Tables Vol C Tables 4.2.6.8 and 6.1.1.4'
S S 0.1246 0.1234 'International Tables Vol C Tables 4.2.6.8 and 6.1.1.4'
Fe Fe 0.3463 0.8444 'International Tables Vol C Tables 4.2.6.8 and 6.1.1.4'

loop_
_geom_angle_atom_site_label_1
_geom_angle_atom_site_label_2
_geom_angle_atom_site_label_3
_geom_angle
C1 Fe C7 165.86(6)
C1 Fe C6 150.68(6)
C7 Fe C6 41.37(6)
C1 Fe C8 126.93(6)
C7 Fe C8 40.83(6)
C6 Fe C8 69.24(6)
C1 Fe C5 41.08(6)
C7 Fe C5 127.83(6)
C6 Fe C5 167.83(6)
C8 Fe C5 105.78(6)
C1 Fe C2 41.09(6)
C7 Fe C2 152.01(6)
C6 Fe C2 118.52(6)
C8 Fe C2 166.57(6)
C5 Fe C2 68.75(6)
C1 Fe C10 116.33(6)
C7 Fe C10 69.03(6)
C6 Fe C10 41.13(5)
C8 Fe C10 68.73(6)
C5 Fe C10 148.76(6)
C2 Fe C10 109.16(6)
C1 Fe C9 106.34(6)
C7 Fe C9 68.56(6)
C6 Fe C9 68.91(6)
C8 Fe C9 40.65(7)
C5 Fe C9 115.07(6)
C2 Fe C9 129.30(6)
C10 Fe C9 40.65(6)
C1 Fe C3 68.59(6)
C7 Fe C3 118.68(6)
C6 Fe C3 110.39(6)
C8 Fe C3 150.16(7)
C5 Fe C3 68.04(6)
C2 Fe C3 40.64(6)
C10 Fe C3 131.75(6)
C9 Fe C3 169.00(7)
C1 Fe C4 68.66(6)
C7 Fe C4 108.31(6)
C6 Fe C4 130.67(6)
C8 Fe C4 116.01(7)
C5 Fe C4 40.45(6)
C2 Fe C4 68.38(6)
C10 Fe C4 170.02(6)
C9 Fe C4 148.37(7)
C3 Fe C4 40.27(7)
C6 P C12 102.89(6)
C6 P C18 101.72(6)
C12 P C18 101.83(7)
O2 S O1 118.60(7)
O2 S C24 108.33(7)
O1 S C24 109.53(7)
O2 S C11 108.79(7)
O1 S C11 106.85(7)
C24 S C11 103.72(7)
C5 C1 C2 107.87(13)
C5 C1 C11 125.21(13)
C2 C1 C11 126.90(13)
C5 C1 Fe 70.16(8)
C2 C1 Fe 70.20(8)
C11 C1 Fe 123.93(10)
C3 C2 C1 107.48(13)
C3 C2 Fe 70.12(8)
C1 C2 Fe 68.72(8)
C3 C2 H2 126.3
C1 C2 H2 126.3
Fe C2 H2 126.5
C4 C3 C2 108.50(13)
C4 C3 Fe 69.89(9)
C2 C3 Fe 69.24(8)
C4 C3 H3 125.7
C2 C3 H3 125.7
Fe C3 H3 126.7
C3 C4 C5 108.11(13)
C3 C4 Fe 69.84(8)
C5 C4 Fe 69.27(8)
C3 C4 H4 125.9
C5 C4 H4 125.9
Fe C4 H4 126.5
C4 C5 C1 108.04(13)
C4 C5 Fe 70.28(8)
C1 C5 Fe 68.76(8)
C4 C5 H5 126.0
C1 C5 H5 126.0
Fe C5 H5 126.5
C10 C6 C7 106.92(13)
C10 C6 P 129.77(11)
C7 C6 P 123.19(11)
C10 C6 Fe 69.49(8)
C7 C6 Fe 68.94(8)
P C6 Fe 123.32(7)
C8 C7 C6 108.44(13)
C8 C7 Fe 69.97(8)
C6 C7 Fe 69.68(8)
C8 C7 H7 125.8
C6 C7 H7 125.8
Fe C7 H7 126.1
C9 C8 C7 107.92(13)
C9 C8 Fe 69.86(8)
C7 C8 Fe 69.20(8)
C9 C8 H8 126.0
C7 C8 H8 126.0
Fe C8 H8 126.5
C8 C9 C10 108.53(13)
C8 C9 Fe 69.49(9)
C10 C9 Fe 69.54(8)
C8 C9 H9 125.7
C10 C9 H9 125.7
Fe C9 H9 126.8
C9 C10 C6 108.19(13)
C9 C10 Fe 69.81(8)
C6 C10 Fe 69.38(8)
C9 C10 H10 125.9
C6 C10 H10 125.9
Fe C10 H10 126.5
C1 C11 S 112.97(10)
C1 C11 H11A 109.0
S C11 H11A 109.0
C1 C11 H11B 109.0
S C11 H11B 109.0
H11A C11 H11B 107.8
C17 C12 C13 118.30(15)
C17 C12 P 124.59(12)
C13 C12 P 116.72(13)
C12 C13 C14 120.85(19)
C12 C13 H13 119.6
C14 C13 H13 119.6
C15 C14 C13 120.43(19)
C15 C14 H14 119.8
C13 C14 H14 119.8
C16 C15 C14 119.23(16)
C16 C15 H15 120.4
C14 C15 H15 120.4
C15 C16 C17 120.57(16)
C15 C16 H16 119.7
C17 C16 H16 119.7
C12 C17 C16 120.60(15)
C12 C17 H17 119.7
C16 C17 H17 119.7
C23 C18 C19 118.58(14)
C23 C18 P 124.28(11)
C19 C18 P 117.10(11)
C20 C19 C18 121.01(15)
C20 C19 H19 119.5
C18 C19 H19 119.5
C21 C20 C19 119.87(16)
C21 C20 H20 120.1
C19 C20 H20 120.1
C20 C21 C22 120.01(16)
C20 C21 H21 120.0
C22 C21 H21 120.0
C21 C22 C23 120.39(16)
C21 C22 H22 119.8
C23 C22 H22 119.8
C18 C23 C22 120.05(16)
C18 C23 H23 120.0
C22 C23 H23 120.0
C29 C24 C25 121.39(14)
C29 C24 S 119.32(12)
C25 C24 S 119.19(11)
C26 C25 C24 118.89(14)
C26 C25 H25 120.6
C24 C25 H25 120.6
C27 C26 C25 120.05(15)
C27 C26 H26 120.0
C25 C26 H26 120.0
C28 C27 C26 120.48(16)
C28 C27 H27 119.8
C26 C27 H27 119.8
C27 C28 C29 120.37(16)
C27 C28 H28 119.8
C29 C28 H28 119.8
C24 C29 C28 118.83(15)
C24 C29 H29 120.6
C28 C29 H29 120.6

loop_
_geom_bond_atom_site_label_1
_geom_bond_atom_site_label_2
_geom_bond_distance
Fe C1 2.0257(14)
Fe C7 2.0341(14)
Fe C6 2.0441(13)
Fe C8 2.0443(15)
Fe C5 2.0444(14)
Fe C2 2.0454(14)
Fe C10 2.0456(14)
Fe C9 2.0493(15)
Fe C3 2.0571(15)
Fe C4 2.0577(15)
P C6 1.8120(15)
P C12 1.8317(15)
P C18 1.8340(14)
S O2 1.4410(12)
S O1 1.4461(12)
S C24 1.7651(15)
S C11 1.7842(15)
C1 C5 1.428(2)
C1 C2 1.429(2)
C1 C11 1.488(2)
C2 C3 1.425(2)
C2 H2 0.9500
C3 C4 1.416(2)
C3 H3 0.9500
C4 C5 1.418(2)
C4 H4 0.9500
C5 H5 0.9500
C6 C10 1.4366(19)
C6 C7 1.441(2)
C7 C8 1.423(2)
C7 H7 0.9500
C8 C9 1.422(2)
C8 H8 0.9500
C9 C10 1.422(2)
C9 H9 0.9500
C10 H10 0.9500
C11 H11A 0.9900
C11 H11B 0.9900
C12 C17 1.379(2)
C12 C13 1.385(2)
C13 C14 1.387(3)
C13 H13 0.9500
C14 C15 1.375(3)
C14 H14 0.9500
C15 C16 1.369(3)
C15 H15 0.9500
C16 C17 1.395(2)
C16 H16 0.9500
C17 H17 0.9500
C18 C23 1.393(2)
C18 C19 1.393(2)
C19 C20 1.388(2)
C19 H19 0.9500
C20 C21 1.374(3)
C20 H20 0.9500
C21 C22 1.383(3)
C21 H21 0.9500
C22 C23 1.393(2)
C22 H22 0.9500
C23 H23 0.9500
C24 C29 1.385(2)
C24 C25 1.389(2)
C25 C26 1.388(2)
C25 H25 0.9500
C26 C27 1.385(2)
C26 H26 0.9500
C27 C28 1.375(3)
C27 H27 0.9500
C28 C29 1.389(3)
C28 H28 0.9500
C29 H29 0.9500
